data_4310770
loop_
_publ_author_name
'Brian O. Patrick'
'William M. Reiff'
'Victor S\'anchez'
'Alan Storr'
'Robert C. Thompson'

_publ_contact_author_address
;
Department of Chemistry
University of British Columbia
2036 Main Mall
Vancouver, BC, Canada
V6T 1Z1
;
_publ_contact_author_email ' thompson@chem.ubc.ca '
_publ_contact_author_fax ' (604) 822-2847 '
_publ_contact_author_name ' Prof. Robert Thompson'
_publ_contact_author_phone ' (604) 822-4979 '
_publ_section_title
;
 Poly[(2,2'-bipyridine)tetrakis(imidazolato)diiron(II)]: Structural and
 Spin-State Phase Transitions and Low-Temperature Magnetic Ordering in a
 Unique 2-Dimensional Material
;
_journal_name_full 'Inorganic Chemistry'
_journal_page_first 2330
_journal_page_last 2339
_journal_paper_doi 10.1021/ic030170n
_journal_volume 43
_journal_year 2004
_chemical_formula_sum 'C22 H20 Fe2 N10'
_chemical_formula_weight 536.18
_chemical_name_systematic
;
  ?
;
_space_group_IT_number 2
_symmetry_cell_setting triclinic
_symmetry_space_group_name_Hall '-P 1'
_symmetry_space_group_name_H-M 'P -1'
_atom_sites_solution_hydrogens geom
_atom_sites_solution_primary direct
_atom_sites_solution_secondary difmap
_audit_creation_method SHELXL-97
_cell_angle_alpha 106.51(3)
_cell_angle_beta 108.32(3)
_cell_angle_gamma 80.84(3)
_cell_formula_units_Z 2
_cell_length_a 10.507(4)
_cell_length_b 13.730(4)
_cell_length_c 9.188(3)
_cell_measurement_reflns_used 9
_cell_measurement_temperature 294(2)
_cell_measurement_theta_max 10.15
_cell_measurement_theta_min 5.03
_cell_volume 1202.9(7)
_computing_cell_refinement 'MSC/AFC Diffractometer Control'
_computing_data_collection 'MSC/AFC Diffractometer Control'
_computing_data_reduction 'teXsan (MSC, 1992-1997)'
_computing_structure_refinement 'SHELXL-97 (Sheldrick, 1997)'
_computing_structure_solution
;
SIR97 (Altomare, et. al. 1998)
;
_diffrn_ambient_temperature 294(2)
_diffrn_measured_fraction_theta_full 1.000
_diffrn_measured_fraction_theta_max 1.000
_diffrn_measurement_device_type 'Rigaku AFC6S'
_diffrn_radiation_detector 'scintillation counter'
_diffrn_radiation_monochromator graphite
_diffrn_radiation_source 'fine-focus sealed tube'
_diffrn_radiation_type MoK\a
_diffrn_radiation_wavelength 0.71069
_diffrn_reflns_av_R_equivalents 0.0000
_diffrn_reflns_av_sigmaI/netI 0.1074
_diffrn_reflns_limit_h_max 14
_diffrn_reflns_limit_h_min 0
_diffrn_reflns_limit_k_max 19
_diffrn_reflns_limit_k_min -18
_diffrn_reflns_limit_l_max 11
_diffrn_reflns_limit_l_min -12
_diffrn_reflns_number 7020
_diffrn_reflns_theta_full 30.00
_diffrn_reflns_theta_max 30.00
_diffrn_reflns_theta_min 2.05
_diffrn_standards_decay_% -1.13
_diffrn_standards_interval_count 200
_diffrn_standards_number 3
_exptl_absorpt_coefficient_mu 1.237
_exptl_absorpt_correction_T_max 1.0000
_exptl_absorpt_correction_T_min 0.9583
_exptl_absorpt_correction_type psi-scan
_exptl_absorpt_process_details
;
(North,Phillips & Matthews, 1968)
;
_exptl_crystal_colour green
_exptl_crystal_density_diffrn 1.480
_exptl_crystal_density_method 'not measured'
_exptl_crystal_description prism
_exptl_crystal_F_000 548
_exptl_crystal_size_max 0.35
_exptl_crystal_size_mid 0.15
_exptl_crystal_size_min 0.15
_refine_diff_density_max 0.308
_refine_diff_density_min -0.495
_refine_diff_density_rms 0.077
_refine_ls_extinction_method none
_refine_ls_goodness_of_fit_ref 0.975
_refine_ls_hydrogen_treatment constr
_refine_ls_matrix_type full
_refine_ls_number_parameters 307
_refine_ls_number_reflns 7020
_refine_ls_number_restraints 0
_refine_ls_restrained_S_all 0.975
_refine_ls_R_factor_all 0.1363
_refine_ls_R_factor_gt 0.0374
_refine_ls_shift/su_max 0.001
_refine_ls_shift/su_mean 0.000
_refine_ls_structure_factor_coef Fsqd
_refine_ls_weighting_details 'calc w=1/[\s^2^(Fo^2^)+(0.0360P)^2^+0.0000P] where P=(Fo^2^+2Fc^2^)/3'
_refine_ls_weighting_scheme calc
_refine_ls_wR_factor_gt 0.0775
_refine_ls_wR_factor_ref 0.0931
_reflns_number_gt 3798
_reflns_number_total 7020
_reflns_threshold_expression >2sigma(I)
_cod_data_source_file ic030170n_1.cif
_cod_data_source_block alpha
_cod_database_code 4310770

loop_
_symmetry_equiv_pos_as_xyz
'x, y, z'
'-x, -y, -z'

loop_
_atom_site_label
_atom_site_type_symbol
_atom_site_fract_x
_atom_site_fract_y
_atom_site_fract_z
_atom_site_U_iso_or_equiv
_atom_site_adp_type
_atom_site_occupancy
_atom_site_symmetry_multiplicity
_atom_site_calc_flag
_atom_site_refinement_flags
_atom_site_disorder_assembly
_atom_site_disorder_group
Fe1 Fe 0.77436(3) 0.25549(3) 0.75104(4) 0.03004(10) Uani 1 1 d . . .
Fe2 Fe 0.82159(3) -0.21077(3) 0.61765(4) 0.03063(10) Uani 1 1 d . . .
N1 N 0.7683(2) 0.41024(16) 0.9224(2) 0.0384(5) Uani 1 1 d . . .
N2 N 0.6617(2) 0.24642(17) 0.9240(3) 0.0398(5) Uani 1 1 d . . .
N3 N 0.9628(2) 0.21082(17) 0.9142(2) 0.0382(5) Uani 1 1 d . . .
N4 N 1.1119(2) 0.19688(17) 1.1462(2) 0.0399(5) Uani 1 1 d . . .
N5 N 0.7624(2) 0.09863(16) 0.6187(2) 0.0384(5) Uani 1 1 d . . .
N6 N 0.7807(2) -0.07217(15) 0.5676(2) 0.0365(5) Uani 1 1 d . . .
N7 N 0.64480(19) -0.27706(15) 0.5253(2) 0.0341(5) Uani 1 1 d . . .
N8 N 0.42700(19) -0.29589(16) 0.3914(2) 0.0361(5) Uani 1 1 d . . .
N9 N 0.9761(2) -0.27906(16) 0.5277(2) 0.0370(5) Uani 1 1 d . . .
N10 N 1.1287(2) -0.29675(16) 0.3950(2) 0.0367(5) Uani 1 1 d . . .
C1 C 0.8246(3) 0.4904(2) 0.9219(4) 0.0537(8) Uani 1 1 d . . .
H1 H 0.8724 0.4813 0.8487 0.064 Uiso 1 1 calc R . .
C2 C 0.8173(4) 0.5851(3) 1.0214(5) 0.0716(10) Uani 1 1 d . . .
H2 H 0.8580 0.6386 1.0153 0.086 Uiso 1 1 calc R . .
C3 C 0.7479(4) 0.5985(3) 1.1303(5) 0.0837(12) Uani 1 1 d . . .
H3 H 0.7405 0.6617 1.2003 0.100 Uiso 1 1 calc R . .
C4 C 0.6898(4) 0.5174(3) 1.1346(4) 0.0719(10) Uani 1 1 d . . .
H4 H 0.6421 0.5254 1.2077 0.086 Uiso 1 1 calc R . .
C5 C 0.7016(3) 0.4235(2) 1.0305(3) 0.0431(6) Uani 1 1 d . . .
C6 C 0.6428(3) 0.3325(2) 1.0318(3) 0.0448(7) Uani 1 1 d . . .
C7 C 0.5753(4) 0.3344(3) 1.1410(4) 0.0759(11) Uani 1 1 d . . .
H7 H 0.5654 0.3941 1.2171 0.091 Uiso 1 1 calc R . .
C8 C 0.5239(4) 0.2480(3) 1.1355(5) 0.0917(14) Uani 1 1 d . . .
H8 H 0.4773 0.2484 1.2066 0.110 Uiso 1 1 calc R . .
C9 C 0.5414(4) 0.1610(3) 1.0248(5) 0.0801(12) Uani 1 1 d . . .
H9 H 0.5075 0.1011 1.0196 0.096 Uiso 1 1 calc R . .
C10 C 0.6100(3) 0.1631(2) 0.9210(4) 0.0565(8) Uani 1 1 d . . .
H10 H 0.6208 0.1036 0.8449 0.068 Uiso 1 1 calc R . .
C11 C 0.9939(2) 0.2381(2) 1.0703(3) 0.0408(6) Uani 1 1 d . . .
H11 H 0.9378 0.2828 1.1241 0.049 Uiso 1 1 calc R . .
C12 C 1.1588(3) 0.1367(2) 1.0251(3) 0.0479(7) Uani 1 1 d . . .
H12 H 1.2399 0.0969 1.0369 0.057 Uiso 1 1 calc R . .
C13 C 1.0693(3) 0.1438(2) 0.8855(3) 0.0503(7) Uani 1 1 d . . .
H13 H 1.0783 0.1090 0.7860 0.060 Uiso 1 1 calc R . .
C14 C 0.8012(3) 0.01646(19) 0.6760(3) 0.0388(6) Uani 1 1 d . . .
H14 H 0.8397 0.0205 0.7833 0.047 Uiso 1 1 calc R . .
C15 C 0.7251(3) -0.0441(2) 0.4274(3) 0.0439(7) Uani 1 1 d . . .
H15 H 0.6990 -0.0884 0.3275 0.053 Uiso 1 1 calc R . .
C16 C 0.7148(3) 0.0590(2) 0.4593(3) 0.0438(7) Uani 1 1 d . . .
H16 H 0.6805 0.0969 0.3842 0.053 Uiso 1 1 calc R . .
C17 C 0.5280(2) -0.2354(2) 0.4493(3) 0.0409(6) Uani 1 1 d . . .
H17 H 0.5180 -0.1693 0.4376 0.049 Uiso 1 1 calc R . .
C18 C 0.4837(3) -0.3833(2) 0.4347(3) 0.0426(6) Uani 1 1 d . . .
H18 H 0.4397 -0.4419 0.4118 0.051 Uiso 1 1 calc R . .
C19 C 0.6149(3) -0.3715(2) 0.5167(3) 0.0465(7) Uani 1 1 d . . .
H19 H 0.6748 -0.4203 0.5600 0.056 Uiso 1 1 calc R . .
C20 C 1.0285(3) -0.2403(2) 0.4439(3) 0.0467(7) Uani 1 1 d . . .
H20 H 0.9966 -0.1776 0.4211 0.056 Uiso 1 1 calc R . .
C21 C 1.1431(3) -0.3772(2) 0.4569(4) 0.0645(10) Uani 1 1 d . . .
H21 H 1.2076 -0.4316 0.4469 0.077 Uiso 1 1 calc R . .
C22 C 1.0511(3) -0.3680(2) 0.5351(4) 0.0574(9) Uani 1 1 d . . .
H22 H 1.0410 -0.4148 0.5857 0.069 Uiso 1 1 calc R . .

loop_
_atom_site_aniso_label
_atom_site_aniso_U_11
_atom_site_aniso_U_22
_atom_site_aniso_U_33
_atom_site_aniso_U_23
_atom_site_aniso_U_13
_atom_site_aniso_U_12
Fe1 0.02727(18) 0.0318(2) 0.0314(2) 0.00984(16) 0.00758(15) -0.00127(14)
Fe2 0.02523(18) 0.0357(2) 0.0316(2) 0.01227(16) 0.00608(15) -0.00115(15)
N1 0.0309(11) 0.0411(13) 0.0395(12) 0.0059(10) 0.0080(9) -0.0037(9)
N2 0.0357(12) 0.0461(13) 0.0414(13) 0.0137(11) 0.0150(10) -0.0004(10)
N3 0.0337(11) 0.0463(13) 0.0302(11) 0.0110(10) 0.0032(9) 0.0002(10)
N4 0.0320(11) 0.0534(14) 0.0328(12) 0.0150(10) 0.0053(9) 0.0009(10)
N5 0.0443(13) 0.0331(12) 0.0362(12) 0.0125(10) 0.0063(10) -0.0016(9)
N6 0.0364(12) 0.0325(11) 0.0389(12) 0.0114(10) 0.0068(9) -0.0009(9)
N7 0.0266(10) 0.0363(12) 0.0395(12) 0.0127(10) 0.0071(9) -0.0018(9)
N8 0.0293(11) 0.0358(12) 0.0425(12) 0.0139(10) 0.0056(9) -0.0027(9)
N9 0.0339(11) 0.0401(13) 0.0431(13) 0.0167(10) 0.0164(10) 0.0028(9)
N10 0.0332(11) 0.0399(12) 0.0438(13) 0.0180(10) 0.0166(10) 0.0036(9)
C1 0.0472(17) 0.0446(18) 0.065(2) 0.0037(15) 0.0156(15) -0.0109(14)
C2 0.067(2) 0.049(2) 0.089(3) -0.0009(19) 0.018(2) -0.0188(17)
C3 0.099(3) 0.049(2) 0.087(3) -0.019(2) 0.032(2) -0.015(2)
C4 0.082(3) 0.067(2) 0.064(2) -0.0071(19) 0.038(2) -0.007(2)
C5 0.0374(14) 0.0481(17) 0.0373(15) 0.0048(13) 0.0082(12) -0.0006(12)
C6 0.0401(15) 0.0568(18) 0.0381(15) 0.0135(14) 0.0135(12) 0.0026(13)
C7 0.097(3) 0.076(3) 0.070(2) 0.007(2) 0.056(2) -0.005(2)
C8 0.115(4) 0.095(3) 0.099(3) 0.024(3) 0.079(3) -0.008(3)
C9 0.092(3) 0.075(3) 0.105(3) 0.032(2) 0.059(3) -0.012(2)
C10 0.064(2) 0.0516(19) 0.065(2) 0.0176(16) 0.0320(17) -0.0036(16)
C11 0.0360(15) 0.0490(16) 0.0331(13) 0.0093(12) 0.0083(11) 0.0043(12)
C12 0.0379(15) 0.0625(19) 0.0434(16) 0.0194(15) 0.0147(13) 0.0138(13)
C13 0.0484(17) 0.069(2) 0.0314(15) 0.0137(14) 0.0147(13) 0.0108(14)
C14 0.0453(14) 0.0351(14) 0.0322(13) 0.0108(11) 0.0048(11) -0.0006(11)
C15 0.0510(17) 0.0386(16) 0.0350(15) 0.0069(12) 0.0039(12) -0.0043(13)
C16 0.0549(17) 0.0393(15) 0.0341(15) 0.0159(12) 0.0034(12) -0.0010(13)
C17 0.0308(13) 0.0364(14) 0.0570(18) 0.0212(13) 0.0051(12) -0.0043(10)
C18 0.0352(14) 0.0301(14) 0.0592(18) 0.0129(13) 0.0067(13) -0.0039(11)
C19 0.0336(14) 0.0356(15) 0.067(2) 0.0236(14) 0.0037(13) 0.0045(11)
C20 0.0512(16) 0.0462(16) 0.0585(18) 0.0321(14) 0.0295(14) 0.0150(13)
C21 0.074(2) 0.056(2) 0.087(2) 0.0418(19) 0.054(2) 0.0352(17)
C22 0.079(2) 0.0403(17) 0.075(2) 0.0294(16) 0.0487(19) 0.0136(15)

loop_
_atom_type_symbol
_atom_type_description
_atom_type_scat_dispersion_real
_atom_type_scat_dispersion_imag
_atom_type_scat_source
C C 0.0033 0.0016 'International Tables Vol C Tables 4.2.6.8 and 6.1.1.4'
H H 0.0000 0.0000 'International Tables Vol C Tables 4.2.6.8 and 6.1.1.4'
Fe Fe 0.3463 0.8444 'International Tables Vol C Tables 4.2.6.8 and 6.1.1.4'
N N 0.0061 0.0033 'International Tables Vol C Tables 4.2.6.8 and 6.1.1.4'

loop_
_geom_angle_atom_site_label_1
_geom_angle_atom_site_label_2
_geom_angle_atom_site_label_3
_geom_angle
_geom_angle_site_symmetry_1
_geom_angle_site_symmetry_3
_geom_angle_publ_flag
N10 Fe1 N5 94.54(9) 2_756 . ?
N10 Fe1 N8 92.88(8) 2_756 2_656 ?
N5 Fe1 N8 91.13(9) . 2_656 ?
N10 Fe1 N3 94.65(8) 2_756 . ?
N5 Fe1 N3 88.73(9) . . ?
N8 Fe1 N3 172.46(8) 2_656 . ?
N10 Fe1 N1 97.17(9) 2_756 . ?
N5 Fe1 N1 168.27(8) . . ?
N8 Fe1 N1 88.92(8) 2_656 . ?
N3 Fe1 N1 89.69(8) . . ?
N10 Fe1 N2 168.38(8) 2_756 . ?
N5 Fe1 N2 96.58(9) . . ?
N8 Fe1 N2 83.55(8) 2_656 . ?
N3 Fe1 N2 88.97(8) . . ?
N1 Fe1 N2 71.77(8) . . ?
N4 Fe2 N7 110.13(9) 2_757 . ?
N4 Fe2 N9 106.94(9) 2_757 . ?
N7 Fe2 N9 117.66(9) . . ?
N4 Fe2 N6 111.27(9) 2_757 . ?
N7 Fe2 N6 105.30(9) . . ?
N9 Fe2 N6 105.47(9) . . ?
C1 N1 C5 117.3(2) . . ?
C1 N1 Fe1 124.39(19) . . ?
C5 N1 Fe1 118.29(18) . . ?
C10 N2 C6 117.9(2) . . ?
C10 N2 Fe1 124.7(2) . . ?
C6 N2 Fe1 117.26(18) . . ?
C11 N3 C13 103.2(2) . . ?
C11 N3 Fe1 125.88(18) . . ?
C13 N3 Fe1 130.74(17) . . ?
C11 N4 C12 102.8(2) . . ?
C11 N4 Fe2 125.05(18) . 2_757 ?
C12 N4 Fe2 131.54(18) . 2_757 ?
C14 N5 C16 103.5(2) . . ?
C14 N5 Fe1 127.16(18) . . ?
C16 N5 Fe1 129.36(17) . . ?
C14 N6 C15 103.7(2) . . ?
C14 N6 Fe2 124.47(17) . . ?
C15 N6 Fe2 131.82(18) . . ?
C17 N7 C19 103.4(2) . . ?
C17 N7 Fe2 125.77(17) . . ?
C19 N7 Fe2 130.79(17) . . ?
C17 N8 C18 103.5(2) . . ?
C17 N8 Fe1 124.49(17) . 2_656 ?
C18 N8 Fe1 131.91(17) . 2_656 ?
C20 N9 C22 103.1(2) . . ?
C20 N9 Fe2 124.82(17) . . ?
C22 N9 Fe2 132.09(19) . . ?
C20 N10 C21 102.1(2) . . ?
C20 N10 Fe1 123.47(17) . 2_756 ?
C21 N10 Fe1 134.45(18) . 2_756 ?
N1 C1 C2 124.7(3) . . ?
C1 C2 C3 117.7(3) . . ?
C4 C3 C2 119.0(3) . . ?
C3 C4 C5 120.2(3) . . ?
N1 C5 C4 121.0(3) . . ?
N1 C5 C6 116.4(2) . . ?
C4 C5 C6 122.5(3) . . ?
N2 C6 C7 121.3(3) . . ?
N2 C6 C5 116.2(2) . . ?
C7 C6 C5 122.5(3) . . ?
C8 C7 C6 119.4(3) . . ?
C9 C8 C7 119.3(3) . . ?
C8 C9 C10 118.8(3) . . ?
N2 C10 C9 123.1(3) . . ?
N3 C11 N4 115.5(2) . . ?
C13 C12 N4 109.5(2) . . ?
C12 C13 N3 108.9(2) . . ?
N5 C14 N6 114.9(2) . . ?
C16 C15 N6 108.4(2) . . ?
C15 C16 N5 109.5(2) . . ?
N8 C17 N7 114.9(2) . . ?
C19 C18 N8 109.0(2) . . ?
N7 C19 C18 109.3(2) . . ?
N10 C20 N9 115.8(2) . . ?
C22 C21 N10 110.6(3) . . ?
C21 C22 N9 108.4(3) . . ?

loop_
_geom_bond_atom_site_label_1
_geom_bond_atom_site_label_2
_geom_bond_distance
_geom_bond_site_symmetry_2
_geom_bond_publ_flag
Fe1 N10 2.152(2) 2_756 ?
Fe1 N5 2.153(2) . ?
Fe1 N8 2.190(2) 2_656 ?
Fe1 N3 2.194(2) . ?
Fe1 N1 2.262(2) . ?
Fe1 N2 2.298(2) . ?
Fe2 N4 2.022(2) 2_757 ?
Fe2 N7 2.027(2) . ?
Fe2 N9 2.029(2) . ?
Fe2 N6 2.032(2) . ?
N1 C1 1.331(3) . ?
N1 C5 1.344(3) . ?
N2 C10 1.333(4) . ?
N2 C6 1.342(3) . ?
N3 C11 1.320(3) . ?
N3 C13 1.374(3) . ?
N4 C11 1.342(3) . ?
N4 C12 1.362(3) . ?
N4 Fe2 2.022(2) 2_757 ?
N5 C14 1.331(3) . ?
N5 C16 1.366(3) . ?
N6 C14 1.334(3) . ?
N6 C15 1.374(3) . ?
N7 C17 1.336(3) . ?
N7 C19 1.357(3) . ?
N8 C17 1.332(3) . ?
N8 C18 1.360(3) . ?
N8 Fe1 2.190(2) 2_656 ?
N9 C20 1.331(3) . ?
N9 C22 1.350(3) . ?
N10 C20 1.323(3) . ?
N10 C21 1.348(3) . ?
N10 Fe1 2.152(2) 2_756 ?
C1 C2 1.367(4) . ?
C2 C3 1.371(5) . ?
C3 C4 1.367(5) . ?
C4 C5 1.384(4) . ?
C5 C6 1.483(4) . ?
C6 C7 1.392(4) . ?
C7 C8 1.361(5) . ?
C8 C9 1.361(5) . ?
C9 C10 1.373(4) . ?
C12 C13 1.350(4) . ?
C15 C16 1.356(4) . ?
C18 C19 1.358(4) . ?
C21 C22 1.346(4) . ?

loop_
_geom_torsion_atom_site_label_1
_geom_torsion_atom_site_label_2
_geom_torsion_atom_site_label_3
_geom_torsion_atom_site_label_4
_geom_torsion
_geom_torsion_site_symmetry_1
_geom_torsion_site_symmetry_2
_geom_torsion_site_symmetry_3
_geom_torsion_site_symmetry_4
_geom_torsion_publ_flag
N10 Fe1 N1 C1 -5.2(2) 2_756 . . . ?
N5 Fe1 N1 C1 171.6(3) . . . . ?
N8 Fe1 N1 C1 -98.0(2) 2_656 . . . ?
N3 Fe1 N1 C1 89.4(2) . . . . ?
N2 Fe1 N1 C1 178.4(2) . . . . ?
N10 Fe1 N1 C5 173.49(19) 2_756 . . . ?
N5 Fe1 N1 C5 -9.6(5) . . . . ?
N8 Fe1 N1 C5 80.72(19) 2_656 . . . ?
N3 Fe1 N1 C5 -91.87(19) . . . . ?
N2 Fe1 N1 C5 -2.84(18) . . . . ?
N10 Fe1 N2 C10 161.7(3) 2_756 . . . ?
N5 Fe1 N2 C10 -1.3(2) . . . . ?
N8 Fe1 N2 C10 89.1(2) 2_656 . . . ?
N3 Fe1 N2 C10 -90.0(2) . . . . ?
N1 Fe1 N2 C10 -180.0(2) . . . . ?
N10 Fe1 N2 C6 -15.8(5) 2_756 . . . ?
N5 Fe1 N2 C6 -178.79(18) . . . . ?
N8 Fe1 N2 C6 -88.39(19) 2_656 . . . ?
N3 Fe1 N2 C6 92.61(19) . . . . ?
N1 Fe1 N2 C6 2.60(18) . . . . ?
N10 Fe1 N3 C11 132.9(2) 2_756 . . . ?
N5 Fe1 N3 C11 -132.6(2) . . . . ?
N8 Fe1 N3 C11 -43.6(7) 2_656 . . . ?
N1 Fe1 N3 C11 35.8(2) . . . . ?
N2 Fe1 N3 C11 -36.0(2) . . . . ?
N10 Fe1 N3 C13 -53.5(3) 2_756 . . . ?
N5 Fe1 N3 C13 41.0(3) . . . . ?
N8 Fe1 N3 C13 130.0(6) 2_656 . . . ?
N1 Fe1 N3 C13 -150.6(3) . . . . ?
N2 Fe1 N3 C13 137.6(3) . . . . ?
N10 Fe1 N5 C14 129.6(2) 2_756 . . . ?
N8 Fe1 N5 C14 -137.4(2) 2_656 . . . ?
N3 Fe1 N5 C14 35.0(2) . . . . ?
N1 Fe1 N5 C14 -47.3(5) . . . . ?
N2 Fe1 N5 C14 -53.8(2) . . . . ?
N10 Fe1 N5 C16 -50.3(2) 2_756 . . . ?
N8 Fe1 N5 C16 42.7(2) 2_656 . . . ?
N3 Fe1 N5 C16 -144.9(2) . . . . ?
N1 Fe1 N5 C16 132.8(4) . . . . ?
N2 Fe1 N5 C16 126.3(2) . . . . ?
N4 Fe2 N6 C14 3.1(2) 2_757 . . . ?
N7 Fe2 N6 C14 122.4(2) . . . . ?
N9 Fe2 N6 C14 -112.5(2) . . . . ?
N4 Fe2 N6 C15 -174.6(2) 2_757 . . . ?
N7 Fe2 N6 C15 -55.3(3) . . . . ?
N9 Fe2 N6 C15 69.8(3) . . . . ?
N4 Fe2 N7 C17 119.7(2) 2_757 . . . ?
N9 Fe2 N7 C17 -117.5(2) . . . . ?
N6 Fe2 N7 C17 -0.4(2) . . . . ?
N4 Fe2 N7 C19 -63.9(3) 2_757 . . . ?
N9 Fe2 N7 C19 59.0(3) . . . . ?
N6 Fe2 N7 C19 176.1(2) . . . . ?
N4 Fe2 N9 C20 -123.1(2) 2_757 . . . ?
N7 Fe2 N9 C20 112.4(2) . . . . ?
N6 Fe2 N9 C20 -4.6(2) . . . . ?
N4 Fe2 N9 C22 56.0(3) 2_757 . . . ?
N7 Fe2 N9 C22 -68.4(3) . . . . ?
N6 Fe2 N9 C22 174.6(3) . . . . ?
C5 N1 C1 C2 -1.2(4) . . . . ?
Fe1 N1 C1 C2 177.5(3) . . . . ?
N1 C1 C2 C3 0.5(5) . . . . ?
C1 C2 C3 C4 0.0(6) . . . . ?
C2 C3 C4 C5 0.2(6) . . . . ?
C1 N1 C5 C4 1.3(4) . . . . ?
Fe1 N1 C5 C4 -177.5(2) . . . . ?
C1 N1 C5 C6 -178.4(2) . . . . ?
Fe1 N1 C5 C6 2.8(3) . . . . ?
C3 C4 C5 N1 -0.9(5) . . . . ?
C3 C4 C5 C6 178.8(3) . . . . ?
C10 N2 C6 C7 2.2(4) . . . . ?
Fe1 N2 C6 C7 179.8(2) . . . . ?
C10 N2 C6 C5 -179.7(3) . . . . ?
Fe1 N2 C6 C5 -2.1(3) . . . . ?
N1 C5 C6 N2 -0.4(4) . . . . ?
C4 C5 C6 N2 179.9(3) . . . . ?
N1 C5 C6 C7 177.7(3) . . . . ?
C4 C5 C6 C7 -2.1(5) . . . . ?
N2 C6 C7 C8 -2.0(6) . . . . ?
C5 C6 C7 C8 -179.9(3) . . . . ?
C6 C7 C8 C9 1.1(7) . . . . ?
C7 C8 C9 C10 -0.4(7) . . . . ?
C6 N2 C10 C9 -1.5(5) . . . . ?
Fe1 N2 C10 C9 -178.9(3) . . . . ?
C8 C9 C10 N2 0.6(6) . . . . ?
C13 N3 C11 N4 1.3(3) . . . . ?
Fe1 N3 C11 N4 176.35(17) . . . . ?
C12 N4 C11 N3 -0.8(3) . . . . ?
Fe2 N4 C11 N3 -172.86(18) 2_757 . . . ?
C11 N4 C12 C13 -0.2(3) . . . . ?
Fe2 N4 C12 C13 171.2(2) 2_757 . . . ?
N4 C12 C13 N3 1.0(4) . . . . ?
C11 N3 C13 C12 -1.4(3) . . . . ?
Fe1 N3 C13 C12 -176.0(2) . . . . ?
C16 N5 C14 N6 -1.0(3) . . . . ?
Fe1 N5 C14 N6 179.08(16) . . . . ?
C15 N6 C14 N5 0.9(3) . . . . ?
Fe2 N6 C14 N5 -177.35(17) . . . . ?
C14 N6 C15 C16 -0.4(3) . . . . ?
Fe2 N6 C15 C16 177.68(18) . . . . ?
N6 C15 C16 N5 -0.2(3) . . . . ?
C14 N5 C16 C15 0.7(3) . . . . ?
Fe1 N5 C16 C15 -179.38(18) . . . . ?
C18 N8 C17 N7 0.3(3) . . . . ?
Fe1 N8 C17 N7 -176.28(17) 2_656 . . . ?
C19 N7 C17 N8 -0.8(3) . . . . ?
Fe2 N7 C17 N8 176.46(17) . . . . ?
C17 N8 C18 C19 0.3(3) . . . . ?
Fe1 N8 C18 C19 176.54(19) 2_656 . . . ?
C17 N7 C19 C18 0.9(3) . . . . ?
Fe2 N7 C19 C18 -176.09(19) . . . . ?
N8 C18 C19 N7 -0.8(3) . . . . ?
C21 N10 C20 N9 -1.6(3) . . . . ?
Fe1 N10 C20 N9 177.23(17) 2_756 . . . ?
C22 N9 C20 N10 0.9(3) . . . . ?
Fe2 N9 C20 N10 -179.73(18) . . . . ?
C20 N10 C21 C22 1.6(4) . . . . ?
Fe1 N10 C21 C22 -177.0(2) 2_756 . . . ?
N10 C21 C22 N9 -1.2(4) . . . . ?
C20 N9 C22 C21 0.2(4) . . . . ?
Fe2 N9 C22 C21 -179.1(2) . . . . ?
